data_7250470
loop_
_publ_author_name
'Bilal, Aqsa'
'Mehmood, Arshad'
'Noureen, Sajida'
'Ahmed, Maqsood'

_publ_section_title
;
 A single crystal to single crystal solvatomorphic phase transition in
 cocrystals of pyrimethamine with 4-hydroxybenzoic acid. An experimental
 and theoretical study
;
_journal_issue 27
_journal_name_full CrystEngComm
_journal_page_first 4722
_journal_page_last 4733
_journal_paper_doi 10.1039/D5CE00243E
_journal_volume 27
_journal_year 2025
_chemical_formula_moiety 'C12 H14 Cl N4, C7 H5 O3, H2 O'
_chemical_formula_sum 'C19 H21 Cl N4 O4'
_chemical_formula_weight 404.830
_space_group_IT_number 15
_space_group_name_Hall '-C 2yc'
_space_group_name_H-M_alt 'C 1 2/c 1'
_symmetry_cell_setting monoclinic
_symmetry_space_group_name_Hall '-C 2yc'
_symmetry_space_group_name_H-M 'C 1 2/c 1'
_atom_sites_solution_hydrogens difmap
_atom_sites_solution_primary direct
_atom_sites_solution_secondary difmap
_audit_creation_method 'MoPro v21.06             '
_audit_update_record
;
2025-05-08 deposited with the CCDC.	2025-05-28 downloaded from the CCDC.
;
_cell_angle_alpha 90.
_cell_angle_beta 97.994(2)
_cell_angle_gamma 90.
_cell_formula_units_Z 8
_cell_length_a 16.4563(6)
_cell_length_b 14.2010(6)
_cell_length_c 16.4360(8)
_cell_measurement_reflns_used 3865
_cell_measurement_temperature 100(1)
_cell_measurement_theta_max 26.25
_cell_measurement_theta_min 2.18
_cell_volume 3803.7(3)
_computing_cell_refinement 'SAINT V8.40B (2016)'
_computing_data_collection 'Bruker BIS V6.2.16/2021-10-23 and APEX4 2022.1-1'
_computing_data_reduction 'SAINT V8.40B (2016)'
_computing_molecular_graphics 'Olex2 1.5 (Dolomanov et al., 2009)'
_computing_publication_material 'Olex2 1.5 (Dolomanov et al., 2009)'
_computing_structure_refinement 'MoPro (J. Appl. Cryst. 2005, 38, 38-54)'
_computing_structure_solution 'SHELXT 2018/2 (Sheldrick, 2018)'
_diffrn_ambient_temperature 100(1)
_diffrn_measured_fraction_theta_full 0.999
_diffrn_measured_fraction_theta_max 0.99
_diffrn_measurement_device_type 'Bruker D8 VENTURE dual wavelength Mo/Cu'
_diffrn_measurement_method '\w and \f scans'
_diffrn_radiation_monochromator 'mirror optics'
_diffrn_radiation_source 'fine-focus sealed tube'
_diffrn_radiation_type MoK\a
_diffrn_radiation_wavelength 0.71073
_diffrn_reflns_av_R_equivalents 0.062
_diffrn_reflns_av_sigmaI/netI 0.05111
_diffrn_reflns_limit_h_max 20
_diffrn_reflns_limit_h_min -20
_diffrn_reflns_limit_k_max 17
_diffrn_reflns_limit_k_min 0
_diffrn_reflns_limit_l_max 20
_diffrn_reflns_limit_l_min 0
_diffrn_reflns_number 3865
_diffrn_reflns_theta_full 25.242
_diffrn_reflns_theta_max 26.38
_diffrn_reflns_theta_min 2.18
_exptl_absorpt_coefficient_mu 0.235
_exptl_absorpt_correction_T_max 0.745
_exptl_absorpt_correction_T_min 0.697
_exptl_absorpt_correction_type analytical
_exptl_absorpt_process_details
;
SADABS-2016/2 (Bruker,2016/2) was used for absorption correction.
wR2(int) was 0.0977 before and 0.0611 after correction.
The Ratio of minimum to maximum transmission is 0.9345.
The \l/2 correction factor is Not present.
;
_exptl_crystal_colour colourless
_exptl_crystal_density_diffrn 1.414
_exptl_crystal_density_method 'not measured'
_exptl_crystal_description block
_exptl_crystal_F_000 1696
_exptl_crystal_size_max 0.16
_exptl_crystal_size_mid 0.15
_exptl_crystal_size_min 0.09
_refine_diff_density_max 0.42
_refine_diff_density_min -0.39
_refine_ls_extinction_method none
_refine_ls_goodness_of_fit_ref 1.000
_refine_ls_hydrogen_treatment refall
_refine_ls_matrix_type full
_refine_ls_number_parameters 316
_refine_ls_number_reflns 3865
_refine_ls_number_restraints 0
_refine_ls_restrained_S_all 0.000
_refine_ls_R_factor_all 0.0612
_refine_ls_R_factor_gt 0.0363
_refine_ls_shift/su_max 0.001
_refine_ls_shift/su_mean 0.000
_refine_ls_structure_factor_coef Fsqd
_refine_ls_weighting_details 'calc w =1/[1.2561*\s^2^(Fo^2^)]'
_refine_ls_weighting_scheme calc
_refine_ls_wR_factor_gt 0.0432
_refine_ls_wR_factor_ref 0.0465
_reflns_number_gt 2933
_reflns_number_total 3865
_reflns_threshold_expression 'I > 2 \s(I)'
_publcif_datablock.id {50be19ac-0151-4055-8df6-bc981922eddb}

_cod_data_source_file d5ce00243e2.cif
_cod_data_source_block ELMAM2
_cod_depositor_comments 'Adding full bibliography for 7250470--7250473.cif.'
_cod_original_sg_symbol_H-M 'C 2/c'
_cod_database_code 7250470
_symmetry_space_group_name_h-m_alt 'C 2/c'

loop_
_symmetry_equiv_pos_as_xyz
' x , y , z '
' -x , y , -z+1/2 '
' x+1/2 , y+1/2 , z '
' -x+1/2 , y+1/2 , -z+1/2 '
' -x , -y , -z '
' x , -y , z-1/2 '
' -x+1/2 , -y+1/2 , -z '
' x+1/2 , -y+1/2 , z-1/2 '

loop_
_atom_site_type_symbol
_atom_site_label
_atom_site_fract_x
_atom_site_fract_y
_atom_site_fract_z
_atom_site_U_iso_or_equiv
_atom_site_adp_type
_atom_site_occupancy
_atom_site_calc_flag
_atom_site_refinement_flags_posn
_atom_site_refinement_flags_adp
_atom_site_disorder_assembly
_atom_site_disorder_group
Cl Cl1 0.53797(3) 0.39724(3) 1.12143(3) 0.026817(19) Uani 1 d . . . .
N N1 0.06438(9) 0.34753(10) 0.66444(10) 0.02005(7) Uani 1 d . . . .
N N2 0.17441(10) 0.31303(10) 0.93577(9) 0.02223(7) Uani 1 d . . . .
O O1 0.22190(6) 0.38111(7) 0.54097(7) 0.02116(5) Uani 1 d . . . .
O O3 0.21018(7) 0.38271(7) 0.15321(7) 0.01982(5) Uani 1 d . . . .
O O2 0.08691(6) 0.39324(7) 0.50301(7) 0.02017(5) Uani 1 d . . . .
O O4 0.07435(8) 0.41997(9) 0.04866(8) 0.02293(6) Uani 1 d . . . .
H H4A 0.0171(15) 0.4035(13) 0.0412(13) 0.040(7) Uiso 1 d D . . .
N N3 0.20255(7) 0.37557(8) 0.70203(9) 0.01368(6) Uani 1 d . . . .
N N4 0.11856(8) 0.33071(8) 0.80105(8) 0.01696(6) Uani 1 d . . . .
C C1 0.33392(9) 0.37303(9) 0.90826(10) 0.01425(7) Uani 1 d . . . .
C C2 0.32905(10) 0.43774(10) 0.97145(10) 0.01780(7) Uani 1 d . . . .
H H2 0.2756(10) 0.4826(9) 0.9695(11) 0.041(5) Uiso 1 d D . . .
C C3 0.39229(10) 0.44545(10) 1.03664(10) 0.01984(8) Uani 1 d . . . .
H H3A 0.3879(11) 0.4957(9) 1.0854(11) 0.043(6) Uiso 1 d D . . .
C C4 0.46076(9) 0.38810(10) 1.03886(10) 0.01757(7) Uani 1 d . . . .
C C5 0.46796(9) 0.32378(10) 0.97643(10) 0.01671(7) Uani 1 d . . . .
H H5 0.5223(10) 0.2804(9) 0.9781(11) 0.042(5) Uiso 1 d D . . .
C C6 0.40395(9) 0.31621(10) 0.91122(10) 0.01553(7) Uani 1 d . . . .
H H6 0.4085(10) 0.2659(8) 0.8625(10) 0.032(5) Uiso 1 d D . . .
C C7 0.26413(9) 0.36458(9) 0.84049(10) 0.01342(7) Uani 1 d . . . .
C C8 0.26985(9) 0.38486(9) 0.76019(10) 0.01351(7) Uani 1 d . . . .
C C9 0.12874(9) 0.35095(10) 0.72376(10) 0.01461(7) Uani 1 d . . . .
C C10 0.18451(9) 0.33609(10) 0.85845(10) 0.01607(7) Uani 1 d . . . .
C C11 0.34629(9) 0.42088(10) 0.73011(10) 0.01552(7) Uani 1 d . . . .
H H11A 0.3895(8) 0.4445(10) 0.7827(10) 0.036(5) Uiso 1 d D . . .
H H11B 0.3300(9) 0.4815(9) 0.6903(7) 0.031(5) Uiso 1 d D . . .
C C12 0.38893(10) 0.34758(11) 0.68206(11) 0.01978(8) Uani 1 d . . . .
H H12A 0.4456(9) 0.3779(9) 0.6655(10) 0.034(5) Uiso 1 d D . . .
H H12B 0.3481(9) 0.3277(11) 0.6263(11) 0.049(6) Uiso 1 d D . . .
H H12C 0.4038(10) 0.2854(10) 0.7206(9) 0.045(5) Uiso 1 d D . . .
C C13 0.17316(9) 0.38457(9) 0.39834(10) 0.01451(7) Uani 1 d . . . .
C C14 0.24799(10) 0.35645(10) 0.37540(10) 0.01637(7) Uani 1 d . . . .
H H14 0.2974(9) 0.3346(10) 0.4220(7) 0.033(5) Uiso 1 d D . . .
C C15 0.25995(9) 0.35596(10) 0.29321(10) 0.01627(7) Uani 1 d . . . .
H H15 0.3182(10) 0.3337(10) 0.2762(10) 0.033(5) Uiso 1 d D . . .
C C16 0.19627(9) 0.38464(10) 0.23259(10) 0.01573(7) Uani 1 d . . . .
C C17 0.12152(10) 0.41462(10) 0.25524(10) 0.01759(7) Uani 1 d . . . .
H H17 0.0725(10) 0.4381(11) 0.2089(8) 0.042(5) Uiso 1 d D . . .
C C18 0.11050(10) 0.41402(10) 0.33762(10) 0.01813(8) Uani 1 d . . . .
H H18 0.0525(10) 0.4372(10) 0.3548(10) 0.036(5) Uiso 1 d D . . .
C C19 0.16087(10) 0.38554(9) 0.48679(10) 0.01542(7) Uani 1 d . . . .
H H4B 0.0769(11) 0.4861(15) 0.0307(12) 0.034(6) Uiso 1 d D . . .
H H2A 0.2224(13) 0.3305(13) 0.9854(14) 0.038(6) Uiso 1 d D . . .
H H1A 0.0743(13) 0.3636(13) 0.6045(15) 0.038(7) Uiso 1 d D . . .
H H2B 0.1168(15) 0.3058(14) 0.9512(14) 0.045(7) Uiso 1 d D . . .
H H1B 0.0067(14) 0.3284(13) 0.6805(13) 0.040(7) Uiso 1 d D . . .
H H3B 0.1558(13) 0.3977(12) 0.1177(13) 0.031(6) Uiso 1 d D . . .
H H3 0.2072(11) 0.3835(11) 0.6363(13) 0.026(5) Uiso 1 d D . . .

loop_
_atom_site_aniso_label
_atom_site_aniso_U_11
_atom_site_aniso_U_22
_atom_site_aniso_U_33
_atom_site_aniso_U_12
_atom_site_aniso_U_13
_atom_site_aniso_U_23
Cl1 0.0236(2) 0.0322(2) 0.0215(3) -0.00483(19) -0.00778(18) -0.0005(2)
N1 0.0147(8) 0.0302(8) 0.0147(9) -0.0036(6) 0.0001(7) 0.0021(7)
N2 0.0176(9) 0.0359(8) 0.0142(9) -0.0002(7) 0.0061(7) 0.0065(7)
O1 0.0168(6) 0.0328(6) 0.0131(7) -0.0009(5) -0.0011(5) 0.0004(5)
O3 0.0199(6) 0.0263(6) 0.0136(7) 0.0014(5) 0.0033(5) 0.0006(5)
O2 0.0156(6) 0.0303(6) 0.0146(7) 0.0006(5) 0.0020(5) -0.0003(5)
O4 0.0197(7) 0.0274(7) 0.0214(8) 0.0029(6) 0.0015(6) 0.0061(5)
N3 0.0121(7) 0.0163(7) 0.0127(8) -0.0004(5) 0.0021(6) 0.0011(6)
N4 0.0133(7) 0.0229(7) 0.0147(9) -0.0008(6) 0.0019(6) 0.0032(6)
C1 0.0148(8) 0.0162(7) 0.0117(9) 0.0006(6) 0.0017(7) 0.0010(6)
C2 0.0192(9) 0.0206(8) 0.0132(10) 0.0043(7) 0.0007(8) -0.0015(7)
C3 0.0236(10) 0.0218(8) 0.0137(10) 0.0014(7) 0.0009(8) -0.0029(7)
C4 0.0170(9) 0.0205(8) 0.0143(10) -0.0023(7) -0.0013(7) 0.0008(7)
C5 0.0131(9) 0.0201(8) 0.0166(10) 0.0006(7) 0.0008(7) 0.0001(7)
C6 0.0129(8) 0.0181(8) 0.0156(10) 0.0023(7) 0.0022(7) -0.0004(7)
C7 0.0107(8) 0.0188(7) 0.0111(10) -0.0012(6) 0.0026(7) 0.0015(6)
C8 0.0154(8) 0.0134(7) 0.0120(9) 0.0015(6) 0.0029(7) 0.0008(7)
C9 0.0117(8) 0.0196(7) 0.0126(10) -0.0015(7) 0.0021(7) 0.0015(7)
C10 0.0133(9) 0.0222(8) 0.0130(10) -0.0008(7) 0.0030(7) 0.0019(7)
C11 0.0153(9) 0.0169(8) 0.0154(10) -0.0008(7) 0.0061(7) 0.0011(7)
C12 0.0183(10) 0.0233(9) 0.0191(11) 0.0006(8) 0.0075(8) 0.0001(8)
C13 0.0152(8) 0.0167(7) 0.0115(9) 0.0002(7) 0.0013(7) 0.0000(7)
C14 0.0146(9) 0.0202(8) 0.0135(10) 0.0014(7) -0.0010(7) 0.0005(7)
C15 0.0143(9) 0.0204(8) 0.0136(10) 0.0023(7) 0.0001(7) 0.0001(7)
C16 0.0152(9) 0.0181(7) 0.0138(10) 0.0013(7) 0.0018(7) 0.0001(7)
C17 0.0147(9) 0.0253(8) 0.0122(10) 0.0036(7) 0.0000(7) 0.0021(7)
C18 0.0157(9) 0.0252(8) 0.0132(10) 0.0023(7) 0.0012(7) 0.0003(7)
C19 0.0139(9) 0.0182(7) 0.0139(10) -0.0005(7) 0.0010(7) -0.0012(7)

loop_
_atom_type_symbol
_atom_type_description
_atom_type_scat_dispersion_real
_atom_type_scat_dispersion_imag
_atom_type_scat_source
C C 0.0033 0.0016 'Su & Coppens. Acta. Cryst. (1997) A53, 749-762. '
H H 0.0000 0.0000 'Su & Coppens. Acta. Cryst. (1997) A53, 749-762. '
N N 0.0061 0.0033 'Su & Coppens. Acta. Cryst. (1997) A53, 749-762. '
O O 0.0106 0.0060 'Su & Coppens. Acta. Cryst. (1997) A53, 749-762. '
Cl Cl 0.1484 0.1585 'Su & Coppens. Acta. Cryst. (1997) A53, 749-762. '

loop_
_geom_angle_atom_site_label_1
_geom_angle_atom_site_label_2
_geom_angle_atom_site_label_3
_geom_angle
_geom_angle_site_symmetry_1
_geom_angle_site_symmetry_2
_geom_angle_site_symmetry_3
_geom_angle_publ_flag
C9 N1 H1A 118.(1) . . . ?
C9 N1 H1B 118.(1) . . . ?
H1A N1 H1B 124.(2) . . . ?
C10 N2 H2B 120.(1) . . . ?
C10 N2 H2A 119.(1) . . . ?
H2B N2 H2A 116.(2) . . . ?
C16 O3 H3B 107.(1) . . . ?
H4A O4 H4B 106.(2) . . . ?
C9 N3 C8 120.58(12) . . . ?
C9 N3 H3 118.2(10) . . . ?
C8 N3 H3 121.1(10) . . . ?
C9 N4 C10 117.50(13) . . . ?
C7 C1 C2 119.40(12) . . . ?
C7 C1 C6 121.61(12) . . . ?
C2 C1 C6 118.98(12) . . . ?
C1 C2 C3 120.69(13) . . . ?
C1 C2 H2 119.7(9) . . . ?
C3 C2 H2 119.6(9) . . . ?
C4 C3 C2 119.50(14) . . . ?
C4 C3 H3A 120.4(9) . . . ?
C2 C3 H3A 120.1(9) . . . ?
Cl1 C4 C3 118.82(11) . . . ?
Cl1 C4 C5 119.95(11) . . . ?
C3 C4 C5 121.23(13) . . . ?
C4 C5 C6 118.91(13) . . . ?
C4 C5 H5 120.6(9) . . . ?
C6 C5 H5 120.5(9) . . . ?
C1 C6 C5 120.67(13) . . . ?
C1 C6 H6 119.7(8) . . . ?
C5 C6 H6 119.6(8) . . . ?
C10 C7 C8 116.34(13) . . . ?
C10 C7 C1 119.88(12) . . . ?
C8 C7 C1 123.76(13) . . . ?
N3 C8 C7 119.86(13) . . . ?
N3 C8 C11 115.90(12) . . . ?
C7 C8 C11 124.21(12) . . . ?
N3 C9 N4 122.71(13) . . . ?
N3 C9 N1 117.66(13) . . . ?
N4 C9 N1 119.62(13) . . . ?
N4 C10 N2 117.25(14) . . . ?
N4 C10 C7 122.92(12) . . . ?
N2 C10 C7 119.83(13) . . . ?
C8 C11 C12 113.70(12) . . . ?
C8 C11 H11B 108.5(8) . . . ?
C8 C11 H11A 109.0(7) . . . ?
C12 C11 H11B 108.6(7) . . . ?
C12 C11 H11A 108.8(8) . . . ?
H11B C11 H11A 108.(1) . . . ?
C11 C12 H12A 109.1(8) . . . ?
C11 C12 H12B 109.5(9) . . . ?
C11 C12 H12C 109.3(8) . . . ?
H12A C12 H12B 110.(1) . . . ?
H12A C12 H12C 109.(1) . . . ?
H12B C12 H12C 110.(1) . . . ?
C19 C13 C14 120.60(13) . . . ?
C19 C13 C18 120.41(13) . . . ?
C14 C13 C18 118.98(13) . . . ?
C13 C14 C15 120.86(13) . . . ?
C13 C14 H14 119.7(8) . . . ?
C15 C14 H14 119.5(7) . . . ?
C16 C15 C14 119.71(14) . . . ?
C16 C15 H15 120.2(8) . . . ?
C14 C15 H15 120.1(9) . . . ?
O3 C16 C17 122.28(13) . . . ?
O3 C16 C15 117.93(13) . . . ?
C17 C16 C15 119.79(13) . . . ?
C16 C17 C18 119.69(14) . . . ?
C16 C17 H17 120.2(9) . . . ?
C18 C17 H17 120.1(8) . . . ?
C13 C18 C17 120.97(13) . . . ?
C13 C18 H18 119.7(8) . . . ?
C17 C18 H18 119.4(10) . . . ?
O1 C19 O2 123.18(12) . . . ?
O1 C19 C13 119.29(12) . . . ?
O2 C19 C13 117.51(12) . . . ?

loop_
_geom_bond_atom_site_label_1
_geom_bond_atom_site_label_2
_geom_bond_distance
_geom_bond_site_symmetry_2
_geom_bond_publ_flag
Cl1 C4 1.7303(15) . ?
N1 C9 1.337(2) . ?
N1 H1A 1.05(2) . ?
N1 H1B 1.06(2) . ?
N2 C10 1.345(2) . ?
N2 H2B 1.02(2) . ?
N2 H2A 1.08(2) . ?
O1 C19 1.2477(18) . ?
O3 C16 1.3558(19) . ?
O3 H3B 1.02(2) . ?
O2 C19 1.2863(17) . ?
O4 H4A 0.96(2) . ?
O4 H4B 0.99(2) . ?
N3 C9 1.3586(19) . ?
N3 C8 1.3650(19) . ?
N3 H3 1.10(2) . ?
N4 C9 1.336(2) . ?
N4 C10 1.3376(19) . ?
C1 C7 1.489(2) . ?
C1 C2 1.397(2) . ?
C1 C6 1.402(2) . ?
C2 C3 1.390(2) . ?
C2 H2 1.08300 . ?
C3 C4 1.387(2) . ?
C3 H3A 1.08300 . ?
C4 C5 1.391(2) . ?
C5 C6 1.399(2) . ?
C5 H5 1.08300 . ?
C6 H6 1.08300 . ?
C7 C10 1.441(2) . ?
C7 C8 1.367(2) . ?
C8 C11 1.504(2) . ?
C11 C12 1.534(2) . ?
C11 H11B 1.09200 . ?
C11 H11A 1.09200 . ?
C12 H12A 1.09500 . ?
C12 H12B 1.09500 . ?
C12 H12C 1.09500 . ?
C13 C19 1.495(2) . ?
C13 C14 1.395(2) . ?
C13 C18 1.396(2) . ?
C14 C15 1.392(2) . ?
C14 H14 1.08300 . ?
C15 C16 1.402(2) . ?
C15 H15 1.08300 . ?
C16 C17 1.400(2) . ?
C17 C18 1.391(2) . ?
C17 H17 1.08300 . ?
C18 H18 1.08300 . ?

loop_
_geom_hbond_atom_site_label_D
_geom_hbond_atom_site_label_H
_geom_hbond_atom_site_label_A
_geom_hbond_distance_DH
_geom_hbond_distance_HA
_geom_hbond_distance_DA
_geom_hbond_angle_DHA
_geom_hbond_site_symmetry_A
C11 H11A C1 1.092 2.579 3.040(2) 104 1
C11 H11A C6 1.092 2.775 3.344(2) 112 1
C12 H12B O1 1.095 2.459 3.374(2) 140 1
N2 H2A C1 1.08(2) 2.45(2) 2.855(2) 101.(1) 1
N2 H2A C2 1.08(2) 2.36(2) 3.089(2) 123.(1) 1
N1 H1A O2 1.05(2) 1.76(2) 2.8058(19) 177.53(13) 1
N1 H1A C19 1.05(2) 2.58(2) 3.554(2) 155.3(8) 1
O3 H3B O4 1.02(2) 1.66(2) 2.6760(17) 172.0(4) 1
N3 H3 O1 1.10(2) 1.62(2) 2.7109(18) 171.6(4) 1
N3 H3 C19 1.10(2) 2.47(2) 3.511(2) 157.6(6) 1
O4 H4A O2 0.96(2) 1.77(2) 2.6984(16) 161.2(8) 2
N2 H2B O4 1.02(2) 2.45(2) 3.0513(19) 117.(1) 1_556
N1 H1B N4 1.06(2) 2.12(2) 3.1490(19) 162.9(6) 2_556
C15 H15 C9 1.083 2.763 3.494(2) 125 7_556
N2 H2B C5 1.02(2) 2.68(2) 3.505(2) 137.(1) 7_557
O4 H4B O2 0.99(2) 1.79(2) 2.7723(16) 176.48(16) 6_565
O4 H4B C19 0.99(2) 2.46(2) 3.3305(19) 148.(1) 6_565
C2 H2 O1 1.083 2.489 3.4048(18) 142 6_566
C2 H2 C14 1.083 2.762 3.497(2) 125 6_566
C15 H15 Cl1 1.083 2.853 3.4746(16) 117 2_656

loop_
_geom_torsion_atom_site_label_1
_geom_torsion_atom_site_label_2
_geom_torsion_atom_site_label_3
_geom_torsion_atom_site_label_4
_geom_torsion_site_symmetry_1
_geom_torsion_site_symmetry_2
_geom_torsion_site_symmetry_3
_geom_torsion_site_symmetry_4
_geom_torsion
_geom_torsion_publ_flag
Cl1 C4 C3 C2 . . . . -178.84(16) ?
Cl1 C4 C3 H3A . . . . 1.(1) ?
Cl1 C4 C5 C6 . . . . 178.61(16) ?
Cl1 C4 C5 H5 . . . . -2.(1) ?
N1 C9 N3 C8 . . . . 176.78(17) ?
N1 C9 N3 H3 . . . . -6.8(10) ?
N1 C9 N4 C10 . . . . -179.26(17) ?
N2 C10 N4 C9 . . . . -178.14(17) ?
N2 C10 C7 C8 . . . . 178.58(18) ?
N2 C10 C7 C1 . . . . -3.07(18) ?
O1 C19 C13 C14 . . . . 15.48(17) ?
O1 C19 C13 C18 . . . . -162.95(17) ?
O3 C16 C17 C18 . . . . 179.25(17) ?
O3 C16 C17 H17 . . . . -0.6(10) ?
O3 C16 C15 C14 . . . . -179.67(17) ?
O3 C16 C15 H15 . . . . 0.5(9) ?
O2 C19 C13 C14 . . . . -166.13(17) ?
O2 C19 C13 C18 . . . . 15.44(17) ?
N3 C9 N4 C10 . . . . 0.52(16) ?
N3 C9 N1 H1A . . . . 0.(1) ?
N3 C9 N1 H1B . . . . 180.(1) ?
N3 C8 C7 C10 . . . . -1.40(16) ?
N3 C8 C7 C1 . . . . -179.68(17) ?
N3 C8 C11 C12 . . . . -74.72(17) ?
N3 C8 C11 H11B . . . . 46.2(7) ?
N3 C8 C11 H11A . . . . 163.7(8) ?
N4 C9 N3 C8 . . . . -3.01(16) ?
N4 C9 N3 H3 . . . . 173.(1) ?
N4 C9 N1 H1A . . . . -180.(1) ?
N4 C9 N1 H1B . . . . 0.(1) ?
N4 C10 N2 H2B . . . . -13.(1) ?
N4 C10 N2 H2A . . . . -167.(1) ?
N4 C10 C7 C8 . . . . -1.07(17) ?
N4 C10 C7 C1 . . . . 177.28(17) ?
C1 C7 C8 C11 . . . . -1.84(18) ?
C1 C2 C3 C4 . . . . -0.1(2) ?
C1 C2 C3 H3A . . . . -180.(1) ?
C1 C6 C5 C4 . . . . 0.58(19) ?
C1 C6 C5 H5 . . . . -179.(1) ?
C2 C1 C7 C10 . . . . -61.6(2) ?
C2 C1 C7 C8 . . . . 116.7(2) ?
C2 C1 C6 C5 . . . . 0.2(2) ?
C2 C1 C6 H6 . . . . -179.8(10) ?
C2 C3 C4 C5 . . . . 0.9(2) ?
H2 C2 C1 C7 . . . . -2.(1) ?
H2 C2 C1 C6 . . . . 179.(1) ?
H2 C2 C3 C4 . . . . -180.(1) ?
H2 C2 C3 H3A . . . . 0.(2) ?
C3 C4 C5 C6 . . . . -1.1(2) ?
C3 C4 C5 H5 . . . . 179.(1) ?
C3 C2 C1 C7 . . . . 178.3(2) ?
C3 C2 C1 C6 . . . . -0.4(2) ?
H3A C3 C4 C5 . . . . -179.(1) ?
C4 C5 C6 H6 . . . . -179.4(10) ?
C5 C6 C1 C7 . . . . -178.51(19) ?
H5 C5 C6 H6 . . . . 1.(2) ?
C6 C1 C7 C10 . . . . 117.1(2) ?
C6 C1 C7 C8 . . . . -64.6(2) ?
H6 C6 C1 C7 . . . . 1.(1) ?
C7 C10 N4 C9 . . . . 1.52(17) ?
C7 C10 N2 H2B . . . . 168.(1) ?
C7 C10 N2 H2A . . . . 13.(1) ?
C7 C8 N3 C9 . . . . 3.39(17) ?
C7 C8 N3 H3 . . . . -173.(1) ?
C7 C8 C11 C12 . . . . 107.36(18) ?
C7 C8 C11 H11B . . . . -131.7(8) ?
C7 C8 C11 H11A . . . . -14.2(9) ?
C8 C11 C12 H12A . . . . -176.8(8) ?
C8 C11 C12 H12B . . . . 63.1(9) ?
C8 C11 C12 H12C . . . . -57.2(8) ?
C9 N3 C8 C11 . . . . -174.63(16) ?
C10 C7 C8 C11 . . . . 176.44(18) ?
C11 C8 N3 H3 . . . . 9.1(10) ?
H11A C11 C12 H12A . . . . -55.(1) ?
H11A C11 C12 H12B . . . . -175.(1) ?
H11A C11 C12 H12C . . . . 64.(1) ?
H11B C11 C12 H12A . . . . 62.(1) ?
H11B C11 C12 H12B . . . . -58.(1) ?
H11B C11 C12 H12C . . . . -178.(1) ?
C13 C14 C15 C16 . . . . 0.41(18) ?
C13 C14 C15 H15 . . . . -179.7(9) ?
C13 C18 C17 C16 . . . . 0.49(19) ?
C13 C18 C17 H17 . . . . -179.6(10) ?
C14 C13 C18 C17 . . . . 0.69(19) ?
C14 C13 C18 H18 . . . . -178.9(9) ?
C14 C15 C16 C17 . . . . 0.78(19) ?
H14 C14 C13 C19 . . . . 1.(1) ?
H14 C14 C13 C18 . . . . 179.(1) ?
H14 C14 C15 C16 . . . . -180.(1) ?
H14 C14 C15 H15 . . . . 0.(1) ?
C15 C16 O3 H3B . . . . 173.(1) ?
C15 C16 C17 C18 . . . . -1.22(19) ?
C15 C16 C17 H17 . . . . 178.9(10) ?
C15 C14 C13 C19 . . . . -179.60(18) ?
C15 C14 C13 C18 . . . . -1.14(18) ?
H15 C15 C16 C17 . . . . -179.(1) ?
C16 C17 C18 H18 . . . . -179.9(9) ?
C17 C16 O3 H3B . . . . -7.(1) ?
C17 C18 C13 C19 . . . . 179.15(19) ?
H17 C17 C18 H18 . . . . 0.(2) ?
H18 C18 C13 C19 . . . . 0.(1) ?
